data_4506582
loop_
_publ_author_name
'Min, Taewoo'
'Fettinger, James C.'
'Franz, Annaliese K.'

_publ_section_title
;
 Enantiocontrol with a Hydrogen-bond Directing Pyrrolidinylsilanol
 Catalyst
;
_journal_issue 8
_journal_name_full 'ACS Catalysis'
_journal_page_first 1661
_journal_paper_doi 10.1021/cs300290j
_journal_volume 2
_journal_year 2012
_chemical_absolute_configuration ad
_chemical_formula_moiety 'C21 H27 N O3 Si'
_chemical_formula_sum 'C21 H27 N O3 Si'
_chemical_formula_weight 369.53
_chemical_name_systematic
; 
 ? 
;
_space_group_IT_number 4
_symmetry_cell_setting monoclinic
_symmetry_space_group_name_Hall 'P 2yb'
_symmetry_space_group_name_H-M 'P 1 21 1'
_atom_sites_solution_hydrogens geom
_atom_sites_solution_primary direct
_atom_sites_solution_secondary difmap
_audit_creation_method SHELXL-97
_cell_angle_alpha 90.00
_cell_angle_beta 114.9350(10)
_cell_angle_gamma 90.00
_cell_formula_units_Z 2
_cell_length_a 11.7148(5)
_cell_length_b 6.9828(3)
_cell_length_c 13.4440(6)
_cell_measurement_reflns_used 8697
_cell_measurement_temperature 90(2)
_cell_measurement_theta_max 27.50
_cell_measurement_theta_min 3.03
_cell_volume 997.24(8)
_computing_cell_refinement 'SAINT (7.46A) (Bruker, 2006)'
_computing_data_collection 'SMART (Version 5.054) (Bruker, 2002)'
_computing_data_reduction 'SAINT (7.46A) (Bruker, 2006)'
_computing_molecular_graphics 'SHELXTL 5.1, XP (Sheldrick, 1994)'
_computing_publication_material SHELXL97
_computing_structure_refinement 'SHELXL-97 (Sheldrick, 2008)'
_computing_structure_solution 'SHELXS-97 (Sheldrick, 2008)'
_diffrn_ambient_temperature 90(2)
_diffrn_measured_fraction_theta_full 1.000
_diffrn_measured_fraction_theta_max 1.000
_diffrn_measurement_device_type 'Bruker SMART1000 CCD'
_diffrn_measurement_method '\f and \w scans'
_diffrn_radiation_monochromator graphite
_diffrn_radiation_source 'fine-focus sealed tube'
_diffrn_radiation_type MoK\a
_diffrn_radiation_wavelength 0.71073
_diffrn_reflns_av_R_equivalents 0.0144
_diffrn_reflns_av_sigmaI/netI 0.0210
_diffrn_reflns_limit_h_max 15
_diffrn_reflns_limit_h_min -15
_diffrn_reflns_limit_k_max 9
_diffrn_reflns_limit_k_min -9
_diffrn_reflns_limit_l_max 17
_diffrn_reflns_limit_l_min -17
_diffrn_reflns_number 9008
_diffrn_reflns_theta_full 27.50
_diffrn_reflns_theta_max 27.50
_diffrn_reflns_theta_min 1.67
_exptl_absorpt_coefficient_mu 0.137
_exptl_absorpt_correction_T_max 0.9887
_exptl_absorpt_correction_T_min 0.9230
_exptl_absorpt_correction_type numerical
_exptl_absorpt_process_details 'SADABS 2008/2 (Sheldrick, 2008)'
_exptl_crystal_colour Colorless
_exptl_crystal_density_diffrn 1.231
_exptl_crystal_density_meas 0
_exptl_crystal_density_method 'not measured'
_exptl_crystal_description Parallelepiped
_exptl_crystal_F_000 396
_exptl_crystal_size_max 0.55
_exptl_crystal_size_mid 0.18
_exptl_crystal_size_min 0.08
_refine_diff_density_max 0.297
_refine_diff_density_min -0.158
_refine_diff_density_rms 0.035
_refine_ls_abs_structure_details 'Flack H D (1983), Acta Cryst. A39, 876-881'
_refine_ls_abs_structure_Flack 0.02(7)
_refine_ls_extinction_method none
_refine_ls_goodness_of_fit_ref 1.033
_refine_ls_hydrogen_treatment refall
_refine_ls_matrix_type full
_refine_ls_number_parameters 343
_refine_ls_number_reflns 4584
_refine_ls_number_restraints 1
_refine_ls_restrained_S_all 1.032
_refine_ls_R_factor_all 0.0275
_refine_ls_R_factor_gt 0.0254
_refine_ls_shift/su_max 0.000
_refine_ls_shift/su_mean 0.000
_refine_ls_structure_factor_coef Fsqd
_refine_ls_weighting_details 'calc w=1/[\s^2^(Fo^2^)+(0.0387P)^2^+0.1585P] where P=(Fo^2^+2Fc^2^)/3'
_refine_ls_weighting_scheme calc
_refine_ls_wR_factor_gt 0.0648
_refine_ls_wR_factor_ref 0.0664
_reflns_number_gt 4387
_reflns_number_total 4584
_reflns_threshold_expression >2sigma(I)
_cod_data_source_file cs300290j_si_002.cif
_cod_data_source_block jf1692fmi
_cod_depositor_comments
;
The following automatic conversions were performed:

'_symmetry_cell_setting' value 'Monoclinic' changed to 'monoclinic'
according to /home/saulius/struct/CIF-dictionaries/cif_core.dic
dictionary named 'cif_core.dic' version 2.4.2 from
2011-04-26.

'_exptl_absorpt_correction_type' value 'Numerical'
changed to 'numerical' according to
/home/saulius/struct/CIF-dictionaries/cif_core.dic dictionary named
'cif_core.dic' version 2.4.2 from 2011-04-26.

Automatic conversion script
Id: cif_fix_values 1891 2012-01-12 08:04:46Z andrius 
;
_cod_original_sg_symbol_H-M 'P 21'
_cod_database_code 4506582

loop_
_symmetry_equiv_pos_as_xyz
'x, y, z'
'-x, y+1/2, -z'

loop_
_atom_site_label
_atom_site_type_symbol
_atom_site_fract_x
_atom_site_fract_y
_atom_site_fract_z
_atom_site_U_iso_or_equiv
_atom_site_adp_type
_atom_site_occupancy
_atom_site_symmetry_multiplicity
_atom_site_calc_flag
Si1 Si 0.27504(3) 0.08554(4) 0.21935(2) 0.01419(8) Uani 1 1 d
O1 O 0.14067(8) 0.00296(14) 0.13178(8) 0.01973(19) Uani 1 1 d
H1A H 0.1172(18) 0.009(3) 0.0631(17) 0.035(5) Uiso 1 1 d
C1 C 0.27705(11) 0.36049(18) 0.21900(9) 0.0155(2) Uani 1 1 d
H1 H 0.2968(12) 0.4091(19) 0.2947(11) 0.004(3) Uiso 1 1 d
N1 N 0.15217(10) 0.43606(16) 0.14275(8) 0.0167(2) Uani 1 1 d
C2 C 0.36274(11) 0.44938(18) 0.17076(10) 0.0180(2) Uani 1 1 d
H2A H 0.4404(15) 0.381(2) 0.1878(13) 0.022(4) Uiso 1 1 d
H2B H 0.3793(13) 0.584(3) 0.1946(11) 0.016(3) Uiso 1 1 d
C3 C 0.27984(12) 0.44346(19) 0.04698(10) 0.0183(2) Uani 1 1 d
H3A H 0.3108(14) 0.529(2) 0.0044(13) 0.019(4) Uiso 1 1 d
H3B H 0.2813(15) 0.314(2) 0.0227(13) 0.019(4) Uiso 1 1 d
C4 C 0.15030(12) 0.5015(2) 0.03781(10) 0.0190(3) Uani 1 1 d
H4A H 0.1344(15) 0.635(3) 0.0288(14) 0.025(4) Uiso 1 1 d
H4B H 0.0872(17) 0.440(3) -0.0211(15) 0.025(4) Uiso 1 1 d
C5 C 0.04741(12) 0.43294(18) 0.15907(10) 0.0161(2) Uani 1 1 d
O5 O -0.05671(8) 0.48756(14) 0.09146(7) 0.02016(19) Uani 1 1 d
C6 C -0.03109(12) 0.3395(2) 0.29540(11) 0.0204(3) Uani 1 1 d
O6 O 0.07150(8) 0.36675(13) 0.26052(7) 0.01850(18) Uani 1 1 d
C7 C -0.09088(14) 0.5312(2) 0.29891(12) 0.0274(3) Uani 1 1 d
H7A H -0.0286(18) 0.620(3) 0.3395(15) 0.036(5) Uiso 1 1 d
H7B H -0.1490(18) 0.516(3) 0.3322(15) 0.038(5) Uiso 1 1 d
H7C H -0.1341(16) 0.587(3) 0.2259(14) 0.033(4) Uiso 1 1 d
C8 C -0.12573(15) 0.1948(3) 0.22084(13) 0.0323(3) Uani 1 1 d
H8A H -0.1729(17) 0.248(3) 0.1451(15) 0.035(5) Uiso 1 1 d
H8B H -0.1833(18) 0.159(3) 0.2530(16) 0.042(5) Uiso 1 1 d
H8C H -0.0796(17) 0.078(3) 0.2174(15) 0.038(5) Uiso 1 1 d
C9 C 0.03786(14) 0.2568(2) 0.41064(11) 0.0258(3) Uani 1 1 d
H9A H 0.0813(18) 0.134(3) 0.4086(16) 0.044(5) Uiso 1 1 d
H9B H -0.0223(15) 0.233(3) 0.4420(13) 0.026(4) Uiso 1 1 d
H9C H 0.0937(18) 0.336(3) 0.4562(16) 0.036(5) Uiso 1 1 d
C10 C 0.29788(11) -0.00356(18) 0.35734(10) 0.0160(2) Uani 1 1 d
C11 C 0.23956(13) -0.1733(2) 0.36695(11) 0.0223(3) Uani 1 1 d
H11 H 0.1854(15) -0.241(2) 0.3011(13) 0.023(4) Uiso 1 1 d
C12 C 0.25703(14) -0.2438(2) 0.46917(12) 0.0278(3) Uani 1 1 d
H12 H 0.2196(17) -0.360(3) 0.4764(15) 0.039(5) Uiso 1 1 d
C13 C 0.33240(13) -0.1449(2) 0.56372(12) 0.0252(3) Uani 1 1 d
H13 H 0.3465(15) -0.195(2) 0.6338(14) 0.022(4) Uiso 1 1 d
C14 C 0.39268(13) 0.0221(2) 0.55627(11) 0.0229(3) Uani 1 1 d
H14 H 0.4440(17) 0.086(3) 0.6206(15) 0.037(5) Uiso 1 1 d
C15 C 0.37523(11) 0.0917(2) 0.45350(10) 0.0197(2) Uani 1 1 d
H15 H 0.4203(16) 0.209(3) 0.4516(14) 0.034(5) Uiso 1 1 d
C16 C 0.40582(11) -0.01241(17) 0.18839(10) 0.0168(2) Uani 1 1 d
C17 C 0.38646(12) -0.05969(18) 0.08085(11) 0.0196(2) Uani 1 1 d
H17 H 0.3034(15) -0.036(2) 0.0227(14) 0.020(4) Uiso 1 1 d
C18 C 0.48166(14) -0.1421(2) 0.05870(12) 0.0245(3) Uani 1 1 d
H18 H 0.4673(15) -0.171(3) -0.0161(15) 0.027(4) Uiso 1 1 d
C19 C 0.59859(13) -0.1788(2) 0.14441(13) 0.0269(3) Uani 1 1 d
H19 H 0.6655(19) -0.234(3) 0.1327(17) 0.051(6) Uiso 1 1 d
C20 C 0.61998(12) -0.1327(2) 0.25087(12) 0.0243(3) Uani 1 1 d
H20 H 0.7062(17) -0.158(3) 0.3127(15) 0.032(4) Uiso 1 1 d
C21 C 0.52463(12) -0.05057(19) 0.27260(11) 0.0194(2) Uani 1 1 d
H21 H 0.5434(15) -0.025(2) 0.3477(14) 0.021(4) Uiso 1 1 d

loop_
_atom_site_aniso_label
_atom_site_aniso_U_11
_atom_site_aniso_U_22
_atom_site_aniso_U_33
_atom_site_aniso_U_23
_atom_site_aniso_U_13
_atom_site_aniso_U_12
Si1 0.01402(14) 0.01500(15) 0.01260(14) 0.00019(12) 0.00470(11) -0.00028(13)
O1 0.0173(4) 0.0254(5) 0.0142(4) -0.0024(4) 0.0044(3) -0.0036(4)
C1 0.0152(6) 0.0157(6) 0.0134(6) 0.0020(4) 0.0040(5) 0.0016(4)
N1 0.0168(5) 0.0202(5) 0.0131(5) 0.0041(4) 0.0062(4) 0.0043(4)
C2 0.0164(6) 0.0161(6) 0.0199(6) 0.0023(5) 0.0061(5) 0.0005(5)
C3 0.0188(6) 0.0201(6) 0.0168(6) 0.0034(5) 0.0084(5) 0.0011(5)
C4 0.0196(6) 0.0242(7) 0.0140(6) 0.0053(5) 0.0077(5) 0.0047(5)
C5 0.0187(6) 0.0157(5) 0.0139(5) -0.0017(4) 0.0070(4) 0.0009(4)
O5 0.0166(4) 0.0274(5) 0.0155(4) 0.0016(4) 0.0057(3) 0.0034(4)
C6 0.0202(6) 0.0262(6) 0.0184(6) -0.0007(5) 0.0115(5) -0.0015(5)
O6 0.0178(4) 0.0244(5) 0.0143(4) 0.0026(3) 0.0077(3) 0.0020(4)
C7 0.0263(7) 0.0349(8) 0.0247(7) 0.0008(6) 0.0144(6) 0.0061(6)
C8 0.0339(8) 0.0379(9) 0.0260(7) -0.0049(6) 0.0136(6) -0.0150(7)
C9 0.0294(7) 0.0318(8) 0.0190(6) 0.0034(6) 0.0130(6) -0.0012(6)
C10 0.0166(5) 0.0163(6) 0.0154(5) 0.0016(4) 0.0069(4) 0.0031(5)
C11 0.0238(6) 0.0199(6) 0.0207(6) -0.0010(5) 0.0070(5) -0.0036(5)
C12 0.0301(7) 0.0249(7) 0.0294(7) 0.0073(6) 0.0134(6) -0.0033(6)
C13 0.0301(7) 0.0272(7) 0.0208(6) 0.0082(5) 0.0133(6) 0.0080(6)
C14 0.0280(6) 0.0220(6) 0.0150(6) -0.0002(5) 0.0055(5) 0.0043(5)
C15 0.0216(5) 0.0170(5) 0.0186(5) 0.0005(5) 0.0066(4) 0.0008(5)
C16 0.0191(6) 0.0129(6) 0.0204(6) 0.0013(4) 0.0104(5) -0.0016(4)
C17 0.0214(6) 0.0179(6) 0.0211(6) 0.0018(5) 0.0105(5) 0.0002(5)
C18 0.0319(7) 0.0229(6) 0.0260(7) 0.0017(5) 0.0192(6) 0.0020(6)
C19 0.0272(7) 0.0269(7) 0.0359(8) 0.0078(6) 0.0225(6) 0.0067(6)
C20 0.0179(6) 0.0248(6) 0.0308(7) 0.0084(5) 0.0110(5) 0.0033(5)
C21 0.0193(6) 0.0185(6) 0.0205(6) 0.0015(5) 0.0085(5) -0.0018(5)

loop_
_atom_type_symbol
_atom_type_description
_atom_type_scat_dispersion_real
_atom_type_scat_dispersion_imag
_atom_type_scat_source
C C 0.0033 0.0016 'International Tables Vol C Tables 4.2.6.8 and 6.1.1.4'
H H 0.0000 0.0000 'International Tables Vol C Tables 4.2.6.8 and 6.1.1.4'
N N 0.0061 0.0033 'International Tables Vol C Tables 4.2.6.8 and 6.1.1.4'
O O 0.0106 0.0060 'International Tables Vol C Tables 4.2.6.8 and 6.1.1.4'
Si Si 0.0817 0.0704 'International Tables Vol C Tables 4.2.6.8 and 6.1.1.4'

loop_
_geom_angle_atom_site_label_1
_geom_angle_atom_site_label_2
_geom_angle_atom_site_label_3
_geom_angle
O1 Si1 C10 106.94(5)
O1 Si1 C16 110.01(5)
C10 Si1 C16 108.09(5)
O1 Si1 C1 111.26(5)
C10 Si1 C1 109.82(6)
C16 Si1 C1 110.59(5)
Si1 O1 H1A 122.9(13)
N1 C1 C2 101.17(9)
N1 C1 Si1 110.34(8)
C2 C1 Si1 114.56(8)
N1 C1 H1 108.6(7)
C2 C1 H1 112.3(8)
Si1 C1 H1 109.5(8)
C5 N1 C4 121.24(10)
C5 N1 C1 125.96(10)
C4 N1 C1 112.55(9)
C3 C2 C1 102.68(10)
C3 C2 H2A 110.3(10)
C1 C2 H2A 114.7(10)
C3 C2 H2B 109.1(8)
C1 C2 H2B 108.7(8)
H2A C2 H2B 110.9(13)
C4 C3 C2 103.53(10)
C4 C3 H3A 112.7(9)
C2 C3 H3A 113.0(9)
C4 C3 H3B 112.4(9)
C2 C3 H3B 107.4(9)
H3A C3 H3B 107.7(13)
N1 C4 C3 103.16(10)
N1 C4 H4A 110.5(10)
C3 C4 H4A 114.0(10)
N1 C4 H4B 111.0(11)
C3 C4 H4B 110.8(10)
H4A C4 H4B 107.4(15)
O5 C5 N1 124.43(11)
O5 C5 O6 124.71(11)
N1 C5 O6 110.85(10)
O6 C6 C7 110.11(11)
O6 C6 C8 109.95(11)
C7 C6 C8 112.79(12)
O6 C6 C9 102.59(10)
C7 C6 C9 110.79(11)
C8 C6 C9 110.14(12)
C5 O6 C6 120.87(9)
C6 C7 H7A 110.2(12)
C6 C7 H7B 110.1(12)
H7A C7 H7B 109.2(16)
C6 C7 H7C 111.8(11)
H7A C7 H7C 105.5(16)
H7B C7 H7C 109.9(15)
C6 C8 H8A 111.2(11)
C6 C8 H8B 109.1(11)
H8A C8 H8B 111.0(15)
C6 C8 H8C 108.5(11)
H8A C8 H8C 109.5(15)
H8B C8 H8C 107.4(17)
C6 C9 H9A 110.7(11)
C6 C9 H9B 109.4(10)
H9A C9 H9B 109.6(16)
C6 C9 H9C 112.8(13)
H9A C9 H9C 108.7(16)
H9B C9 H9C 105.5(16)
C15 C10 C11 117.99(12)
C15 C10 Si1 121.81(10)
C11 C10 Si1 120.18(9)
C12 C11 C10 121.07(12)
C12 C11 H11 119.8(10)
C10 C11 H11 119.1(10)
C13 C12 C11 120.04(13)
C13 C12 H12 118.4(11)
C11 C12 H12 121.5(11)
C12 C13 C14 119.89(13)
C12 C13 H13 120.2(10)
C14 C13 H13 119.8(10)
C13 C14 C15 119.82(13)
C13 C14 H14 118.9(13)
C15 C14 H14 121.3(13)
C10 C15 C14 121.18(13)
C10 C15 H15 121.4(10)
C14 C15 H15 117.4(10)
C21 C16 C17 117.47(12)
C21 C16 Si1 121.05(10)
C17 C16 Si1 121.39(9)
C18 C17 C16 121.34(12)
C18 C17 H17 121.2(9)
C16 C17 H17 117.5(9)
C19 C18 C17 119.72(13)
C19 C18 H18 119.9(10)
C17 C18 H18 120.3(10)
C20 C19 C18 119.95(13)
C20 C19 H19 117.8(12)
C18 C19 H19 122.3(12)
C19 C20 C21 120.13(13)
C19 C20 H20 119.3(10)
C21 C20 H20 120.6(10)
C20 C21 C16 121.38(13)
C20 C21 H21 116.8(10)
C16 C21 H21 121.8(10)

loop_
_geom_bond_atom_site_label_1
_geom_bond_atom_site_label_2
_geom_bond_distance
Si1 O1 1.6229(9)
Si1 C10 1.8659(12)
Si1 C16 1.8777(13)
Si1 C1 1.9201(13)
O1 H1A 0.85(2)
C1 N1 1.4849(15)
C1 C2 1.5371(17)
C1 H1 1.003(13)
N1 C5 1.3348(16)
N1 C4 1.4743(15)
C2 C3 1.5334(17)
C2 H2A 0.965(17)
C2 H2B 0.983(17)
C3 C4 1.5246(17)
C3 H3A 0.995(16)
C3 H3B 0.963(17)
C4 H4A 0.945(19)
C4 H4B 0.929(18)
C5 O5 1.2347(15)
C5 O6 1.3524(14)
C6 O6 1.4752(15)
C6 C7 1.521(2)
C6 C8 1.5222(19)
C6 C9 1.5266(18)
C7 H7A 0.94(2)
C7 H7B 0.96(2)
C7 H7C 0.977(18)
C8 H8A 1.002(19)
C8 H8B 0.98(2)
C8 H8C 0.99(2)
C9 H9A 1.00(2)
C9 H9B 0.975(17)
C9 H9C 0.88(2)
C10 C15 1.3955(17)
C10 C11 1.4011(18)
C11 C12 1.391(2)
C11 H11 0.968(16)
C12 C13 1.388(2)
C12 H12 0.95(2)
C13 C14 1.389(2)
C13 H13 0.951(17)
C14 C15 1.3962(18)
C14 H14 0.93(2)
C15 H15 0.98(2)
C16 C21 1.4005(18)
C16 C17 1.4051(17)
C17 C18 1.3939(18)
C17 H17 0.972(17)
C18 C19 1.393(2)
C18 H18 0.970(19)
C19 C20 1.383(2)
C19 H19 0.94(2)
C20 C21 1.3918(18)
C20 H20 1.017(18)
C21 H21 0.955(17)

loop_
_geom_hbond_atom_site_label_D
_geom_hbond_atom_site_label_H
_geom_hbond_atom_site_label_A
_geom_hbond_distance_DH
_geom_hbond_distance_HA
_geom_hbond_distance_DA
_geom_hbond_angle_DHA
_geom_hbond_site_symmetry_A
O1 H1A O5 0.85(2) 1.90(2) 2.7381(13) 172(2) 2_545
